data_7051150
loop_
_publ_author_name
'Ma, Shuang-Cheng'
'Wu, Shuang-Ding'

_publ_section_title
;
Synthesis & Structure of Infinite Single Stranded Coordination
Polymers of Optically Active Bis(oxazoline) Ligands With Ag
Trifluoromethanesulfonate
;
_journal_name_full 'New Journal of Chemistry'
_journal_year 2001
_chemical_formula_sum 'C24 H26 Ag F3 N2 O5 S'
_space_group_IT_number 4
_symmetry_cell_setting monoclinic
_symmetry_space_group_name_Hall 'P 2yb'
_symmetry_space_group_name_H-M 'P 1 21 1'
_cell_angle_alpha 90
_cell_angle_beta 98.31(2)
_cell_angle_gamma 90
_cell_formula_units_Z 2.00
_cell_length_a 9.417(3)
_cell_length_b 11.007(3)
_cell_length_c 12.204(2)
_cell_measurement_temperature 20.0
_cell_volume 1251(1)
_diffrn_ambient_temperature 20.0
_exptl_crystal_density_diffrn 1.643
_refine_ls_R_factor_obs 0.0540
_refine_ls_wR_factor_obs 0.0690
_cod_depositor_comments
;
The following automatic conversions were performed:

'_atom_site_thermal_displace_type' tag value 'Uij' was replaced with
'Uani' value 62 times.

Automatic conversion script
Id: cif_fix_values 1646 2011-03-28 12:23:43Z adriana 
;
_cod_original_sg_symbol_H-M 'P 21'
_cod_original_formula_sum 'Ag S F3 O5 N2 C24 H26'
_cod_database_code 7051150

loop_
_symmetry_equiv_pos_as_xyz
'  +x,  +y,  +z'
'  -x,1/2+y,  -z'

loop_
_atom_site_aniso_label
_atom_site_aniso_U_11
_atom_site_aniso_U_22
_atom_site_aniso_U_33
_atom_site_aniso_U_12
_atom_site_aniso_U_13
_atom_site_aniso_U_23
Ag 0.0625(5) 0.0469(5) 0.0540(4) -0.0031(6) 0.0092(3) 0.0100(6)
S 0.080(3) 0.098(4) 0.072(2) 0.033(2) -0.018(2) -0.023(2)
O1 0.045(5) 0.051(5) 0.057(5) -0.009(4) 0.000(4) 0.016(4)
O2 0.074(6) 0.056(6) 0.061(5) 0.007(5) 0.001(4) -0.017(5)
O3 0.23(3) 0.08(1) 0.11(1) 0.05(1) -0.05(1) 0.010(10)
O4 0.086(8) 0.13(1) 0.102(9) -0.013(8) -0.024(7) -0.038(9)
O5 0.097(10) 0.55(5) 0.16(1) -0.06(2) 0.034(10) -0.20(3)
N1 0.044(5) 0.042(6) 0.040(5) -0.002(4) 0.005(4) 0.002(4)
N2 0.048(5) 0.049(6) 0.040(5) 0.011(5) -0.002(4) 0.006(4)
C1 0.043(7) 0.042(7) 0.044(6) -0.004(6) -0.003(5) 0.003(5)
C2 0.043(7) 0.057(8) 0.063(7) -0.023(6) 0.006(6) 0.007(6)
C3 0.037(6) 0.050(7) 0.053(6) 0.007(5) 0.005(5) 0.003(6)
C4 0.051(7) 0.043(7) 0.050(6) -0.002(6) 0.002(5) 0.002(5)
C5 0.035(6) 0.041(6) 0.042(6) -0.006(5) -0.008(5) -0.006(5)
C6 0.09(1) 0.09(1) 0.044(7) 0.015(10) -0.004(7) -0.021(8)
C7 0.058(9) 0.07(1) 0.049(8) 0.023(9) -0.013(7) -0.002(8)
C8 0.027(6) 0.10(1) 0.063(8) 0.003(7) 0.000(6) 0.011(8)
C9 0.060(8) 0.042(8) 0.10(1) -0.011(6) -0.020(7) 0.011(7)
C10 0.044(6) 0.060(8) 0.058(7) -0.001(6) 0.010(5) 0.003(6)
C11 0.027(6) 0.049(8) 0.064(8) -0.005(6) 0.004(5) 0.004(6)
C12 0.045(7) 0.058(9) 0.066(8) -0.001(7) 0.007(6) -0.003(7)
C13 0.060(9) 0.12(2) 0.062(9) 0.02(1) -0.003(8) -0.01(1)
C14 0.08(1) 0.10(2) 0.073(9) 0.03(1) 0.014(7) 0.02(1)
C15 0.07(1) 0.054(9) 0.11(1) 0.026(9) 0.030(10) 0.023(9)
C16 0.057(9) 0.046(9) 0.079(9) 0.016(6) 0.004(7) -0.006(6)
C17 0.067(9) 0.08(1) 0.051(8) -0.002(8) 0.023(7) -0.014(7)
C18 0.047(7) 0.07(1) 0.032(5) -0.003(6) 0.016(5) 0.002(5)
C19 0.051(8) 0.08(1) 0.071(8) -0.011(8) 0.015(6) 0.010(8)
C20 0.09(1) 0.08(1) 0.072(10) -0.02(1) 0.003(9) 0.003(9)
C21 0.17(2) 0.08(1) 0.07(1) -0.03(2) 0.05(1) -0.01(1)
C22 0.07(1) 0.09(2) 0.08(1) 0.02(1) 0.030(10) 0.03(1)
C23 0.056(9) 0.07(1) 0.063(8) -0.016(8) -0.003(7) 0.006(8)

loop_
_atom_site_label
_atom_site_fract_x
_atom_site_fract_y
_atom_site_fract_z
_atom_site_U_iso_or_equiv
_atom_site_thermal_displace_type
_atom_site_calc_flag
_atom_site_calc_attached_atom
Ag 0.14844(9) 0.0057 0.15547(7) 0.0544 Uani ? ?
S 0.5060(5) 0.0415(5) 0.7719(4) 0.0859 Uani ? ?
F1 0.243(2) 0.082(2) 0.762(2) 0.203(8) Uani ? ?
F2 0.342(2) 0.147(1) 0.620(1) 0.094(6) Uani ? ?
F3 0.284(1) -0.030(1) 0.639(1) 0.127(4) Uani ? ?
O1 0.1530(8) 0.3076(8) -0.0772(7) 0.0516 Uani ? ?
O2 -0.066(1) 0.1410(9) -0.2731(7) 0.0642 Uani ? ?
O3 0.470(3) -0.055(2) 0.849(2) 0.1455 Uani ? ?
O4 0.540(1) 0.149(1) 0.828(1) 0.1099 Uani ? ?
O5 0.588(2) 0.014(4) 0.696(1) 0.2665 Uani ? ?
N1 0.1740(10) 0.1599(9) 0.0511(7) 0.0424 Uani ? ?
N2 -0.123(1) 0.3325(10) -0.2332(7) 0.0464 Uani ? ?
C1 0.092(1) 0.210(1) -0.0305(9) 0.0441 Uani ? ?
C2 0.305(1) 0.309(1) -0.026(1) 0.0546 Uani ? ?
C3 0.311(1) 0.234(1) 0.0766(10) 0.0471 Uani ? ?
C4 -0.055(1) 0.182(1) -0.0771(10) 0.0488 Uani ? ?
C5 -0.085(1) 0.226(1) -0.1973(9) 0.0406 Uani ? ?
C6 -0.106(2) 0.197(2) -0.381(1) 0.0751 Uani ? ?
C7 -0.127(2) 0.330(2) -0.355(1) 0.0616 Uani ? ?
C8 -0.151(1) 0.252(2) -0.005(1) 0.0634 Uani ? ?
C9 -0.083(2) 0.043(1) -0.073(1) 0.0712 Uani ? ?
C10 0.441(1) 0.154(1) 0.095(1) 0.0539 Uani ? ?
C11 0.472(1) 0.094(1) 0.209(1) 0.0471 Uani ? ?
C12 0.504(1) 0.162(1) 0.303(1) 0.0564 Uani ? ?
C13 0.529(2) 0.109(2) 0.404(1) 0.0831 Uani ? ?
C14 0.533(2) -0.017(2) 0.416(1) 0.0816 Uani ? ?
C15 0.496(2) -0.087(2) 0.321(2) 0.0747 Uani ? ?
C16 0.462(2) -0.031(1) 0.215(1) 0.0611 Uani ? ?
C17 -0.008(2) 0.409(2) -0.388(1) 0.0631 Uani ? ?
C18 -0.013(1) 0.544(1) -0.3591(9) 0.0497 Uani ? ?
C19 0.112(1) 0.603(2) -0.315(1) 0.0675 Uani ? ?
C20 0.117(2) 0.723(2) -0.292(1) 0.0815 Uani ? ?
C21 -0.004(3) 0.789(2) -0.312(1) 0.1025 Uani ? ?
C22 -0.136(2) 0.732(2) -0.352(2) 0.0794 Uani ? ?
C23 -0.139(2) 0.610(2) -0.377(1) 0.0652 Uani ? ?
C24 0.321(2) 0.067(2) 0.702(2) 0.099(6) Uani ? ?
H1 0.3642 0.2760 -0.0751 0.0649 Uani ? ?
H2 0.3345 0.3904 -0.0077 0.0649 Uani ? ?
H3 0.3061 0.2835 0.1392 0.0950 Uani ? ?
H4 -0.1919 0.1608 -0.4191 0.0940 Uani ? ?
H5 -0.0316 0.1863 -0.4266 0.0940 Uani ? ?
H6 -0.2181 0.3601 -0.3909 0.0722 Uani ? ?
H7 -0.2500 0.2343 -0.0318 0.0769 Uani ? ?
H8 -0.1353 0.3358 -0.0089 0.0769 Uani ? ?
H9 -0.1306 0.2247 0.0697 0.0769 Uani ? ?
H10 -0.0670 0.0176 0.0038 0.0953 Uani ? ?
H11 -0.1803 0.0270 -0.1016 0.0873 Uani ? ?
H12 -0.0209 0.0014 -0.1123 0.0873 Uani ? ?
H13 0.4308 0.0920 0.0413 0.0684 Uani ? ?
H14 0.5219 0.2034 0.0864 0.0950 Uani ? ?
H15 0.5074 0.2482 0.2978 0.0635 Uani ? ?
H16 0.5419 0.1574 0.4685 0.1006 Uani ? ?
H17 0.5611 -0.0549 0.4855 0.0902 Uani ? ?
H18 0.4914 -0.1717 0.3273 0.0950 Uani ? ?
H19 0.4351 -0.0798 0.1505 0.0690 Uani ? ?
H20 0.0832 0.3769 -0.3517 0.0793 Uani ? ?
H21 -0.0069 0.4014 -0.4663 0.0793 Uani ? ?
H22 0.1986 0.5548 -0.3016 0.0882 Uani ? ?
H23 0.2043 0.7644 -0.2620 0.0973 Uani ? ?
H24 -0.0063 0.8774 -0.3002 0.1197 Uani ? ?
H25 -0.2267 0.7766 -0.3635 0.0953 Uani ? ?
H26 -0.2283 0.5714 -0.4076 0.0788 Uani ? ?

loop_
_geom_bond_atom_site_label_1
_geom_bond_atom_site_label_2
_geom_bond_distance
_geom_bond_site_symmetry_1
_geom_bond_site_symmetry_2
_geom_bond_publ_flag
Ag N(1) 2.156(10) ? ? yes
Ag N(2) 2.16(1) ? ? yes
S O(3) 1.49(2) ? ? yes
S O(4) 1.38(1) ? ? yes
S O(5) 1.32(2) ? ? yes
S C(24) 1.85(2) ? ? yes
F(1) C(24) 1.12(2) ? ? yes
F(2) C(24) 1.37(2) ? ? yes
F(3) C(24) 1.32(2) ? ? yes
O(1) C(1) 1.38(1) ? ? yes
O(1) C(2) 1.47(1) ? ? yes
O(2) C(5) 1.34(1) ? ? yes
O(2) C(6) 1.46(2) ? ? yes
N(1) C(1) 1.29(1) ? ? yes
N(1) C(3) 1.52(1) ? ? yes
N(2) C(5) 1.29(2) ? ? yes
N(2) C(7) 1.48(2) ? ? yes
C(1) C(4) 1.46(2) ? ? yes
C(2) C(3) 1.50(2) ? ? yes
C(3) C(10) 1.50(2) ? ? yes
C(4) C(5) 1.53(2) ? ? yes
C(4) C(8) 1.55(2) ? ? yes
C(4) C(9) 1.55(2) ? ? yes
C(6) C(7) 1.53(2) ? ? yes
C(7) C(17) 1.52(2) ? ? yes
C(10) C(11) 1.53(2) ? ? yes
C(11) C(12) 1.37(2) ? ? yes
C(11) C(16) 1.37(2) ? ? yes
C(12) C(13) 1.35(2) ? ? yes
C(13) C(14) 1.40(3) ? ? yes
C(14) C(15) 1.38(3) ? ? yes
C(15) C(16) 1.43(2) ? ? yes
C(17) C(18) 1.52(2) ? ? yes
C(18) C(19) 1.38(2) ? ? yes
C(18) C(23) 1.39(2) ? ? yes
C(19) C(20) 1.35(3) ? ? yes
C(20) C(21) 1.34(3) ? ? yes
C(21) C(22) 1.41(3) ? ? yes
C(22) C(23) 1.38(3) ? ? yes
